data_4113846
loop_
_publ_author_name
'Yasuhiro Ohki'
'Nobuo Matsuura'
'Tadashi Marumoto'
'Hiroyuki Kawaguchi'
'Kazuyuki Tatsumi'

_publ_contact_author_address
;           
Department of Chemistry, Nagoya University, Furo-cho, Chikusa-ku, 
Nagoya 464-8602, Japan
;
_publ_contact_author_email i45100a@nucc.cc.nagoya-u.ac.jp
_publ_contact_author_fax +81-52-789-2943
_publ_contact_author_name 'Kazuyuki Tatsumi'
_publ_contact_author_phone +81-52-789-2476
_publ_section_title
;
 Heterolytic Cleavage of Dihydrogen Promoted by Sulfido-Bridged
 Tungsten-Ruthenium Dinuclear Complexes
;
_journal_name_full 'Journal of the American Chemical Society'
_journal_page_first 7978
_journal_page_last 7988
_journal_paper_doi 10.1021/ja029941x
_journal_volume 125
_journal_year 2003
_chemical_formula_moiety 'C46 H46 P2 S3 Ru W '
_chemical_formula_sum 'C46 H46 P2 Ru S3 W'
_chemical_formula_weight 1041.92
_space_group_IT_number 2
_symmetry_cell_setting triclinic
_symmetry_Int_Tables_number 2
_symmetry_space_group_name_Hall '-P 1'
_symmetry_space_group_name_H-M 'P -1'
_cell_angle_alpha 84.380(1)
_cell_angle_beta 75.862(3)
_cell_angle_gamma 65.3699(7)
_cell_formula_units_Z 2
_cell_length_a 11.5969(8)
_cell_length_b 12.611(1)
_cell_length_c 16.3226(2)
_cell_measurement_temperature 171.2
_cell_volume 2104.2(2)
_computing_data_reduction 'teXsan Ver. 1.11'
_computing_publication_material 'teXsan Ver. 1.11'
_computing_structure_refinement 'teXsan Ver. 1.10'
_computing_structure_solution 'DIRDIF94 (PATTY)'
_diffrn_radiation_type 'Mo K\a'
_diffrn_radiation_wavelength 0.7107
_diffrn_reflns_limit_h_max 0
_diffrn_reflns_limit_h_min 0
_diffrn_reflns_limit_k_max 0
_diffrn_reflns_limit_k_min 0
_diffrn_reflns_limit_l_max 0
_diffrn_reflns_limit_l_min 0
_diffrn_reflns_number 8959
_exptl_absorpt_coefficient_mu 3.350
_exptl_absorpt_correction_type none
_exptl_crystal_colour red
_exptl_crystal_density_diffrn 1.644
_exptl_crystal_description rhombic
_exptl_crystal_size_max 0.200
_exptl_crystal_size_mid 0.150
_exptl_crystal_size_min 0.150
_refine_diff_density_max 0.77
_refine_diff_density_min -1.04
_refine_ls_extinction_method none
_refine_ls_goodness_of_fit_ref 1.005
_refine_ls_number_parameters 482
_refine_ls_number_reflns 6992
_refine_ls_R_factor_gt 0.0198
_refine_ls_shift/su_max 0.0000
_refine_ls_structure_factor_coef F
_refine_ls_weighting_details 'w = 1/[\s^2^(Fo) + 0.00000|Fo|^2^]'
_refine_ls_weighting_scheme calc
_refine_ls_wR_factor_ref 0.0221
_reflns_number_gt 6992
_reflns_number_total 0
_reflns_threshold_expression F^2^>2.0\s(F^2^)
_cod_data_source_file ja029941xsi20030328_023805_2.cif
_cod_data_source_block Cp*WS3Ru(H)(PPh3)2(4b)
_cod_original_cell_volume 2104.3(2)
_cod_original_sg_symbol_H-M 'P -1 '
_cod_original_formula_sum 'C46 H46 P2 S3 Ru W '
_cod_database_code 4113846

loop_
_symmetry_equiv_pos_as_xyz
x,y,z
-x,-y,-z

loop_
_atom_site_label
_atom_site_type_symbol
_atom_site_fract_x
_atom_site_fract_y
_atom_site_fract_z
_atom_site_U_iso_or_equiv
_atom_site_adp_type
_atom_site_occupancy
_atom_site_calc_flag
W W 0.15017(1) 0.10957(1) 0.284372(8) 0.01237(3) Uani 1.00 d
Ru Ru 0.23810(3) -0.08545(2) 0.20128(1) 0.01141(7) Uani 1.00 d
S(1) S 0.35728(8) 0.03601(7) 0.21170(5) 0.0160(2) Uani 1.00 d
S(2) S 0.06492(8) 0.10440(7) 0.17737(5) 0.0162(2) Uani 1.00 d
S(3) S 0.14013(9) -0.04542(7) 0.35801(5) 0.0177(2) Uani 1.00 d
P(1) P 0.10291(8) -0.17399(7) 0.19124(5) 0.0130(2) Uani 1.00 d
P(2) P 0.43510(9) -0.23369(7) 0.21150(5) 0.0146(2) Uani 1.00 d
C(1) C -0.0016(4) 0.3069(3) 0.3066(2) 0.0206(9) Uani 1.00 d
C(2) C -0.0148(4) 0.2480(3) 0.3852(2) 0.0217(9) Uani 1.00 d
C(3) C 0.1035(4) 0.2110(3) 0.4122(2) 0.0187(9) Uani 1.00 d
C(4) C 0.1905(3) 0.2467(3) 0.3497(2) 0.0183(9) Uani 1.00 d
C(5) C 0.1242(4) 0.3068(3) 0.2857(2) 0.0200(9) Uani 1.00 d
C(6) C -0.1081(4) 0.3674(3) 0.2604(3) 0.037(1) Uani 1.00 d
C(7) C -0.1353(4) 0.2324(4) 0.4316(2) 0.038(1) Uani 1.00 d
C(8) C 0.1332(4) 0.1493(3) 0.4937(2) 0.033(1) Uani 1.00 d
C(9) C 0.3221(4) 0.2331(3) 0.3563(2) 0.031(1) Uani 1.00 d
C(10) C 0.1803(4) 0.3613(3) 0.2090(2) 0.030(1) Uani 1.00 d
C(11) C -0.0686(3) -0.0735(3) 0.1979(2) 0.0173(9) Uani 1.00 d
C(12) C -0.1374(4) -0.0102(3) 0.2729(2) 0.0241(10) Uani 1.00 d
C(13) C -0.2693(4) 0.0575(3) 0.2855(2) 0.032(1) Uani 1.00 d
C(14) C -0.3356(4) 0.0647(3) 0.2235(3) 0.035(1) Uani 1.00 d
C(15) C -0.2684(4) 0.0047(3) 0.1485(3) 0.031(1) Uani 1.00 d
C(16) C -0.1359(4) -0.0638(3) 0.1356(2) 0.0232(10) Uani 1.00 d
C(17) C 0.0719(3) -0.2786(3) 0.2720(2) 0.0169(9) Uani 1.00 d
C(18) C -0.0386(4) -0.3012(3) 0.2826(2) 0.0229(10) Uani 1.00 d
C(19) C -0.0587(4) -0.3836(3) 0.3409(2) 0.030(1) Uani 1.00 d
C(20) C 0.0325(5) -0.4444(3) 0.3885(2) 0.034(1) Uani 1.00 d
C(21) C 0.1407(4) -0.4215(3) 0.3795(2) 0.031(1) Uani 1.00 d
C(22) C 0.1602(4) -0.3380(3) 0.3213(2) 0.0235(10) Uani 1.00 d
C(23) C 0.1419(3) -0.2535(3) 0.0931(2) 0.0150(8) Uani 1.00 d
C(24) C 0.1524(4) -0.3666(3) 0.0919(2) 0.0197(9) Uani 1.00 d
C(25) C 0.1856(4) -0.4248(3) 0.0156(2) 0.0241(10) Uani 1.00 d
C(26) C 0.2047(4) -0.3674(3) -0.0598(2) 0.026(1) Uani 1.00 d
C(27) C 0.1916(4) -0.2534(3) -0.0599(2) 0.026(1) Uani 1.00 d
C(28) C 0.1619(3) -0.1970(3) 0.0158(2) 0.0200(9) Uani 1.00 d
C(29) C 0.4793(3) -0.2202(3) 0.3099(2) 0.0193(9) Uani 1.00 d
C(30) C 0.5649(4) -0.1695(3) 0.3102(2) 0.0251(10) Uani 1.00 d
C(31) C 0.5854(4) -0.1457(4) 0.3853(2) 0.038(1) Uani 1.00 d
C(32) C 0.5215(5) -0.1738(4) 0.4614(2) 0.047(1) Uani 1.00 d
C(33) C 0.4382(4) -0.2259(4) 0.4624(2) 0.046(1) Uani 1.00 d
C(34) C 0.4154(4) -0.2484(3) 0.3874(2) 0.030(1) Uani 1.00 d
C(35) C 0.4652(3) -0.3884(3) 0.2059(2) 0.0208(9) Uani 1.00 d
C(36) C 0.4379(4) -0.4205(3) 0.1360(2) 0.026(1) Uani 1.00 d
C(37) C 0.4581(4) -0.5347(3) 0.1242(3) 0.035(1) Uani 1.00 d
C(38) C 0.5054(4) -0.6184(3) 0.1830(3) 0.042(1) Uani 1.00 d
C(39) C 0.5337(4) -0.5888(3) 0.2519(3) 0.043(1) Uani 1.00 d
C(40) C 0.5149(4) -0.4745(3) 0.2640(2) 0.031(1) Uani 1.00 d
C(41) C 0.5815(3) -0.2403(3) 0.1316(2) 0.0165(9) Uani 1.00 d
C(42) C 0.7032(4) -0.3213(3) 0.1421(2) 0.0213(9) Uani 1.00 d
C(43) C 0.8164(4) -0.3294(3) 0.0846(2) 0.0229(10) Uani 1.00 d
C(44) C 0.8098(4) -0.2576(3) 0.0141(2) 0.0246(10) Uani 1.00 d
C(45) C 0.6900(4) -0.1788(3) 0.0019(2) 0.027(1) Uani 1.00 d
C(46) C 0.5758(4) -0.1694(3) 0.0601(2) 0.0203(9) Uani 1.00 d
H(1) H 0.292(4) -0.105(3) 0.104(2) 0.026(8) Uiso 1.00 calc
H(2) H -0.1798 0.4288 0.2958 0.0448 Uiso 1.00 calc
H(3) H -0.0754 0.4010 0.2088 0.0448 Uiso 1.00 calc
H(4) H -0.1382 0.3116 0.2466 0.0448 Uiso 1.00 calc
H(5) H -0.2069 0.3082 0.4445 0.0453 Uiso 1.00 calc
H(6) H -0.1566 0.1883 0.3966 0.0453 Uiso 1.00 calc
H(7) H -0.1203 0.1905 0.4837 0.0453 Uiso 1.00 calc
H(8) H 0.0592 0.1340 0.5252 0.0399 Uiso 1.00 calc
H(9) H 0.2091 0.0762 0.4809 0.0399 Uiso 1.00 calc
H(10) H 0.1503 0.1983 0.5272 0.0399 Uiso 1.00 calc
H(11) H 0.3439 0.1881 0.4062 0.0368 Uiso 1.00 calc
H(12) H 0.3861 0.1930 0.3065 0.0368 Uiso 1.00 calc
H(13) H 0.3217 0.3094 0.3604 0.0368 Uiso 1.00 calc
H(14) H 0.2584 0.3017 0.1765 0.0364 Uiso 1.00 calc
H(15) H 0.1168 0.3965 0.1743 0.0364 Uiso 1.00 calc
H(16) H 0.2019 0.4207 0.2267 0.0364 Uiso 1.00 calc
H(17) H -0.0920 -0.0139 0.3164 0.0290 Uiso 1.00 calc
H(18) H -0.3160 0.1003 0.3381 0.0379 Uiso 1.00 calc
H(19) H -0.4285 0.1116 0.2329 0.0420 Uiso 1.00 calc
H(20) H -0.3141 0.0104 0.1046 0.0374 Uiso 1.00 calc
H(21) H -0.0894 -0.1054 0.0825 0.0278 Uiso 1.00 calc
H(22) H -0.1022 -0.2591 0.2491 0.0275 Uiso 1.00 calc
H(23) H -0.1363 -0.3983 0.3482 0.0359 Uiso 1.00 calc
H(24) H 0.0199 -0.5033 0.4281 0.0405 Uiso 1.00 calc
H(25) H 0.2037 -0.4631 0.4136 0.0376 Uiso 1.00 calc
H(26) H 0.2364 -0.3217 0.3155 0.0281 Uiso 1.00 calc
H(27) H 0.1366 -0.4061 0.1447 0.0236 Uiso 1.00 calc
H(28) H 0.1951 -0.5049 0.0154 0.0289 Uiso 1.00 calc
H(29) H 0.2276 -0.4075 -0.1130 0.0310 Uiso 1.00 calc
H(30) H 0.2030 -0.2129 -0.1130 0.0308 Uiso 1.00 calc
H(31) H 0.1548 -0.1176 0.0155 0.0241 Uiso 1.00 calc
H(32) H 0.6113 -0.1504 0.2570 0.0302 Uiso 1.00 calc
H(33) H 0.6446 -0.1092 0.3843 0.0455 Uiso 1.00 calc
H(34) H 0.5355 -0.1570 0.5140 0.0564 Uiso 1.00 calc
H(35) H 0.3948 -0.2473 0.5159 0.0558 Uiso 1.00 calc
H(36) H 0.3549 -0.2837 0.3890 0.0364 Uiso 1.00 calc
H(37) H 0.4043 -0.3618 0.0949 0.0307 Uiso 1.00 calc
H(38) H 0.4392 -0.5559 0.0750 0.0421 Uiso 1.00 calc
H(39) H 0.5186 -0.6983 0.1754 0.0506 Uiso 1.00 calc
H(40) H 0.5672 -0.6481 0.2928 0.0518 Uiso 1.00 calc
H(41) H 0.5362 -0.4545 0.3126 0.0371 Uiso 1.00 calc
H(42) H 0.7087 -0.3729 0.1905 0.0255 Uiso 1.00 calc
H(43) H 0.9003 -0.3851 0.0935 0.0274 Uiso 1.00 calc
H(44) H 0.8889 -0.2628 -0.0262 0.0295 Uiso 1.00 calc
H(45) H 0.6850 -0.1293 -0.0477 0.0320 Uiso 1.00 calc
H(46) H 0.4921 -0.1134 0.0509 0.0244 Uiso 1.00 calc

loop_
_atom_site_aniso_label
_atom_site_aniso_U_11
_atom_site_aniso_U_22
_atom_site_aniso_U_33
_atom_site_aniso_U_12
_atom_site_aniso_U_13
_atom_site_aniso_U_23
W 0.01398(8) 0.01109(7) 0.01249(6) -0.00597(5) -0.00222(5) 0.00038(4)
Ru 0.0124(1) 0.0109(1) 0.0117(1) -0.0058(1) -0.00205(10) 0.00044(9)
S(1) 0.0141(4) 0.0154(4) 0.0197(4) -0.0074(4) -0.0030(3) -0.0001(3)
S(2) 0.0178(5) 0.0153(4) 0.0180(4) -0.0078(4) -0.0072(3) 0.0020(3)
S(3) 0.0237(5) 0.0165(4) 0.0136(4) -0.0103(4) -0.0026(3) 0.0030(3)
P(1) 0.0135(5) 0.0118(4) 0.0138(4) -0.0059(3) -0.0015(3) -0.0011(3)
P(2) 0.0139(5) 0.0147(4) 0.0142(4) -0.0059(4) -0.0023(3) 0.0022(3)
C(1) 0.021(2) 0.011(2) 0.026(2) -0.002(1) -0.005(1) -0.005(1)
C(2) 0.021(2) 0.016(2) 0.023(2) -0.007(2) 0.005(1) -0.009(1)
C(3) 0.028(2) 0.013(2) 0.013(1) -0.005(1) -0.002(1) -0.005(1)
C(4) 0.024(2) 0.013(2) 0.019(2) -0.007(1) -0.004(1) -0.006(1)
C(5) 0.031(2) 0.010(2) 0.020(2) -0.008(2) -0.006(1) -0.002(1)
C(6) 0.035(3) 0.022(2) 0.053(3) 0.000(2) -0.025(2) -0.006(2)
C(7) 0.029(3) 0.035(2) 0.043(2) -0.015(2) 0.012(2) -0.016(2)
C(8) 0.056(3) 0.026(2) 0.015(2) -0.015(2) -0.006(2) -0.003(1)
C(9) 0.029(2) 0.030(2) 0.039(2) -0.012(2) -0.012(2) -0.010(2)
C(10) 0.050(3) 0.021(2) 0.024(2) -0.020(2) -0.004(2) 0.002(1)
C(11) 0.013(2) 0.013(2) 0.029(2) -0.009(1) -0.002(1) -0.001(1)
C(12) 0.019(2) 0.021(2) 0.033(2) -0.011(2) 0.001(2) -0.006(1)
C(13) 0.025(2) 0.021(2) 0.044(2) -0.009(2) 0.005(2) -0.009(2)
C(14) 0.016(2) 0.019(2) 0.065(3) -0.006(2) -0.003(2) 0.001(2)
C(15) 0.020(2) 0.022(2) 0.054(2) -0.007(2) -0.017(2) 0.004(2)
C(16) 0.021(2) 0.016(2) 0.035(2) -0.009(2) -0.008(2) 0.000(1)
C(17) 0.027(2) 0.016(2) 0.009(1) -0.013(2) 0.001(1) -0.003(1)
C(18) 0.029(2) 0.023(2) 0.020(2) -0.017(2) 0.000(1) -0.001(1)
C(19) 0.041(3) 0.031(2) 0.023(2) -0.026(2) 0.007(2) -0.007(1)
C(20) 0.061(3) 0.023(2) 0.018(2) -0.026(2) 0.006(2) -0.002(1)
C(21) 0.048(3) 0.023(2) 0.020(2) -0.012(2) -0.007(2) 0.005(1)
C(22) 0.028(2) 0.021(2) 0.020(2) -0.011(2) 0.000(1) -0.002(1)
C(23) 0.012(2) 0.017(2) 0.016(2) -0.005(1) -0.003(1) -0.003(1)
C(24) 0.022(2) 0.017(2) 0.020(2) -0.010(2) -0.003(1) -0.001(1)
C(25) 0.027(2) 0.019(2) 0.029(2) -0.011(2) -0.004(2) -0.007(1)
C(26) 0.024(2) 0.035(2) 0.020(2) -0.011(2) -0.004(1) -0.010(1)
C(27) 0.024(2) 0.035(2) 0.019(2) -0.012(2) -0.005(1) 0.001(1)
C(28) 0.021(2) 0.018(2) 0.022(2) -0.008(2) -0.005(1) 0.001(1)
C(29) 0.014(2) 0.022(2) 0.017(2) -0.003(1) -0.004(1) 0.002(1)
C(30) 0.024(2) 0.029(2) 0.023(2) -0.010(2) -0.009(2) 0.004(1)
C(31) 0.039(3) 0.059(3) 0.028(2) -0.027(2) -0.018(2) 0.003(2)
C(32) 0.042(3) 0.088(4) 0.020(2) -0.031(3) -0.016(2) 0.001(2)
C(33) 0.036(3) 0.091(4) 0.018(2) -0.031(3) -0.009(2) 0.011(2)
C(34) 0.025(2) 0.048(2) 0.021(2) -0.018(2) -0.007(2) 0.008(2)
C(35) 0.014(2) 0.014(2) 0.032(2) -0.006(1) -0.001(1) 0.002(1)
C(36) 0.015(2) 0.018(2) 0.042(2) -0.005(2) -0.003(2) -0.002(1)
C(37) 0.021(2) 0.024(2) 0.058(3) -0.009(2) 0.002(2) -0.013(2)
C(38) 0.024(2) 0.017(2) 0.079(3) -0.009(2) 0.005(2) -0.004(2)
C(39) 0.024(2) 0.022(2) 0.071(3) -0.006(2) -0.002(2) 0.021(2)
C(40) 0.023(2) 0.025(2) 0.040(2) -0.008(2) -0.006(2) 0.011(2)
C(41) 0.018(2) 0.018(2) 0.016(2) -0.011(1) 0.001(1) -0.003(1)
C(42) 0.021(2) 0.021(2) 0.021(2) -0.009(2) -0.003(1) 0.001(1)
C(43) 0.018(2) 0.024(2) 0.026(2) -0.009(2) 0.000(1) -0.006(1)
C(44) 0.023(2) 0.031(2) 0.021(2) -0.017(2) 0.007(1) -0.008(1)
C(45) 0.030(2) 0.032(2) 0.017(2) -0.017(2) 0.002(2) 0.001(1)
C(46) 0.023(2) 0.022(2) 0.015(2) -0.008(2) -0.004(1) 0.001(1)

loop_
_atom_type_symbol
_atom_type_description
_atom_type_scat_dispersion_real
_atom_type_scat_dispersion_imag
_atom_type_scat_source
W W -0.849 6.872
;International Tables for Crystallography
(1992, Vol. C, Tables 4.2.6.8 and 6.1.1.1)
;
Ru Ru -1.259 0.836
;International Tables for Crystallography
(1992, Vol. C, Tables 4.2.6.8 and 6.1.1.1)
;
S S 0.125 0.123
;International Tables for Crystallography
(1992, Vol. C, Tables 4.2.6.8 and 6.1.1.1)
;
P P 0.102 0.094
;International Tables for Crystallography
(1992, Vol. C, Tables 4.2.6.8 and 6.1.1.1)
;
C C 0.003 0.002
;International Tables for Crystallography
(1992, Vol. C, Tables 4.2.6.8 and 6.1.1.1)
;
H H 0.000 0.000
;International Tables for Crystallography
(1992, Vol. C, Table 6.1.1.2)
;

loop_
_geom_angle_atom_site_label_1
_geom_angle_atom_site_label_2
_geom_angle_atom_site_label_3
_geom_angle
_geom_angle_site_symmetry_3
_geom_angle_publ_flag
Ru W S(1) 61.33(2) 0_555 yes
Ru W S(2) 60.86(2) 0_555 yes
Ru W S(3) 62.77(2) 0_555 yes
Ru W C(1) 148.60(8) 0_555 yes
Ru W C(2) 149.66(9) 0_555 yes
Ru W C(3) 150.31(7) 0_555 yes
Ru W C(4) 149.64(9) 0_555 yes
Ru W C(5) 148.89(8) 0_555 yes
S(1) W S(2) 95.73(3) 0_555 yes
S(1) W S(3) 100.98(3) 0_555 yes
S(1) W C(1) 129.72(9) 0_555 yes
S(1) W C(2) 148.00(9) 0_555 yes
S(1) W C(3) 117.13(9) 0_555 yes
S(1) W C(4) 90.04(9) 0_555 yes
S(1) W C(5) 96.91(9) 0_555 yes
S(2) W S(3) 101.22(3) 0_555 yes
S(2) W C(1) 87.81(8) 0_555 yes
S(2) W C(2) 108.23(9) 0_555 yes
S(2) W C(3) 142.55(9) 0_555 yes
S(2) W C(4) 138.02(8) 0_555 yes
S(2) W C(5) 103.34(8) 0_555 yes
S(3) W C(1) 127.53(9) 0_555 yes
S(3) W C(2) 94.95(8) 0_555 yes
S(3) W C(3) 90.20(8) 0_555 yes
S(3) W C(4) 118.44(8) 0_555 yes
S(3) W C(5) 147.84(8) 0_555 yes
C(1) W C(2) 34.9(1) 0_555 yes
C(1) W C(3) 57.9(1) 0_555 yes
C(1) W C(4) 57.9(1) 0_555 yes
C(1) W C(5) 34.6(1) 0_555 yes
C(2) W C(3) 34.7(1) 0_555 yes
C(2) W C(4) 58.0(1) 0_555 yes
C(2) W C(5) 57.7(1) 0_555 yes
C(3) W C(4) 35.0(1) 0_555 yes
C(3) W C(5) 57.8(1) 0_555 yes
C(4) W C(5) 34.7(1) 0_555 yes
W Ru S(1) 51.92(2) 0_555 yes
W Ru S(2) 51.84(2) 0_555 yes
W Ru S(3) 51.12(2) 0_555 yes
W Ru P(1) 121.64(2) 0_555 yes
W Ru P(2) 120.56(2) 0_555 yes
S(1) Ru S(2) 83.59(3) 0_555 yes
S(1) Ru S(3) 86.27(3) 0_555 yes
S(1) Ru P(1) 172.07(3) 0_555 yes
S(1) Ru P(2) 81.50(3) 0_555 yes
S(2) Ru S(3) 86.62(3) 0_555 yes
S(2) Ru P(1) 88.56(3) 0_555 yes
S(2) Ru P(2) 164.00(3) 0_555 yes
S(3) Ru P(1) 92.19(3) 0_555 yes
S(3) Ru P(2) 98.12(3) 0_555 yes
P(1) Ru P(2) 106.42(3) 0_555 yes
W S(1) Ru 66.75(2) 0_555 yes
W S(2) Ru 67.29(2) 0_555 yes
W S(3) Ru 66.11(2) 0_555 yes
Ru P(1) C(11) 114.8(1) 0_555 yes
Ru P(1) C(17) 121.5(1) 0_555 yes
Ru P(1) C(23) 116.7(1) 0_555 yes
C(11) P(1) C(17) 96.9(2) 0_555 yes
C(11) P(1) C(23) 101.9(1) 0_555 yes
C(17) P(1) C(23) 101.6(1) 0_555 yes
Ru P(2) C(29) 110.8(1) 0_555 yes
Ru P(2) C(35) 122.0(1) 0_555 yes
Ru P(2) C(41) 117.9(1) 0_555 yes
C(29) P(2) C(35) 104.9(1) 0_555 yes
C(29) P(2) C(41) 101.3(2) 0_555 yes
C(35) P(2) C(41) 97.1(2) 0_555 yes
W C(1) C(2) 72.7(2) 0_555 yes
W C(1) C(5) 72.9(2) 0_555 yes
W C(1) C(6) 124.6(2) 0_555 yes
C(2) C(1) C(5) 107.8(3) 0_555 yes
C(2) C(1) C(6) 124.9(4) 0_555 yes
C(5) C(1) C(6) 127.0(3) 0_555 yes
W C(2) C(1) 72.4(2) 0_555 yes
W C(2) C(3) 72.8(2) 0_555 yes
W C(2) C(7) 122.1(2) 0_555 yes
C(1) C(2) C(3) 108.1(3) 0_555 yes
C(1) C(2) C(7) 125.1(3) 0_555 yes
C(3) C(2) C(7) 126.7(3) 0_555 yes
W C(3) C(2) 72.5(2) 0_555 yes
W C(3) C(4) 72.1(2) 0_555 yes
W C(3) C(8) 122.9(2) 0_555 yes
C(2) C(3) C(4) 107.8(3) 0_555 yes
C(2) C(3) C(8) 127.2(3) 0_555 yes
C(4) C(3) C(8) 125.0(3) 0_555 yes
W C(4) C(3) 72.9(2) 0_555 yes
W C(4) C(5) 73.0(2) 0_555 yes
W C(4) C(9) 124.6(2) 0_555 yes
C(3) C(4) C(5) 107.7(3) 0_555 yes
C(3) C(4) C(9) 125.4(3) 0_555 yes
C(5) C(4) C(9) 126.6(3) 0_555 yes
W C(5) C(1) 72.5(2) 0_555 yes
W C(5) C(4) 72.3(2) 0_555 yes
W C(5) C(10) 121.4(2) 0_555 yes
C(1) C(5) C(4) 108.5(3) 0_555 yes
C(1) C(5) C(10) 126.6(3) 0_555 yes
C(4) C(5) C(10) 124.9(3) 0_555 yes
P(1) C(11) C(12) 117.6(2) 0_555 yes
P(1) C(11) C(16) 123.9(3) 0_555 yes
C(12) C(11) C(16) 118.3(3) 0_555 yes
C(11) C(12) C(13) 120.6(3) 0_555 yes
C(12) C(13) C(14) 120.4(3) 0_555 yes
C(13) C(14) C(15) 119.6(4) 0_555 yes
C(14) C(15) C(16) 120.2(3) 0_555 yes
C(11) C(16) C(15) 120.8(3) 0_555 yes
P(1) C(17) C(18) 121.0(2) 0_555 yes
P(1) C(17) C(22) 120.3(3) 0_555 yes
C(18) C(17) C(22) 118.7(3) 0_555 yes
C(17) C(18) C(19) 120.8(3) 0_555 yes
C(18) C(19) C(20) 119.7(4) 0_555 yes
C(19) C(20) C(21) 120.0(3) 0_555 yes
C(20) C(21) C(22) 120.0(3) 0_555 yes
C(17) C(22) C(21) 120.7(4) 0_555 yes
P(1) C(23) C(24) 122.9(2) 0_555 yes
P(1) C(23) C(28) 118.6(2) 0_555 yes
C(24) C(23) C(28) 118.6(3) 0_555 yes
C(23) C(24) C(25) 120.8(3) 0_555 yes
C(24) C(25) C(26) 119.6(3) 0_555 yes
C(25) C(26) C(27) 120.4(3) 0_555 yes
C(26) C(27) C(28) 119.8(3) 0_555 yes
C(23) C(28) C(27) 120.7(3) 0_555 yes
P(2) C(29) C(30) 121.1(2) 0_555 yes
P(2) C(29) C(34) 120.2(3) 0_555 yes
C(30) C(29) C(34) 118.2(3) 0_555 yes
C(29) C(30) C(31) 121.2(3) 0_555 yes
C(30) C(31) C(32) 120.0(4) 0_555 yes
C(31) C(32) C(33) 119.7(4) 0_555 yes
C(32) C(33) C(34) 120.7(4) 0_555 yes
C(29) C(34) C(33) 120.2(4) 0_555 yes
P(2) C(35) C(36) 115.8(2) 0_555 yes
P(2) C(35) C(40) 125.7(3) 0_555 yes
C(36) C(35) C(40) 118.5(3) 0_555 yes
C(35) C(36) C(37) 121.2(3) 0_555 yes
C(36) C(37) C(38) 119.5(4) 0_555 yes
C(37) C(38) C(39) 120.2(4) 0_555 yes
C(38) C(39) C(40) 120.7(4) 0_555 yes
C(35) C(40) C(39) 119.9(4) 0_555 yes
P(2) C(41) C(42) 118.7(2) 0_555 yes
P(2) C(41) C(46) 122.9(3) 0_555 yes
C(42) C(41) C(46) 118.4(3) 0_555 yes
C(41) C(42) C(43) 121.2(3) 0_555 yes
C(42) C(43) C(44) 120.0(3) 0_555 yes
C(43) C(44) C(45) 119.5(3) 0_555 yes
C(44) C(45) C(46) 120.7(3) 0_555 yes
C(41) C(46) C(45) 120.2(3) 0_555 yes

loop_
_geom_bond_atom_site_label_1
_geom_bond_atom_site_label_2
_geom_bond_distance
_geom_bond_publ_flag
W Ru 2.6106(3) yes
W S(1) 2.2367(9) yes
W S(2) 2.2253(7) yes
W S(3) 2.2226(8) yes
W C(1) 2.374(3) yes
W C(2) 2.378(3) yes
W C(3) 2.382(3) yes
W C(4) 2.372(3) yes
W C(5) 2.380(3) yes
Ru S(1) 2.4931(8) yes
Ru S(2) 2.4719(8) yes
Ru S(3) 2.5387(8) yes
Ru P(1) 2.3135(9) yes
Ru P(2) 2.3038(9) yes
P(1) C(11) 1.842(3) yes
P(1) C(17) 1.852(3) yes
P(1) C(23) 1.833(3) yes
P(2) C(29) 1.843(3) yes
P(2) C(35) 1.841(3) yes
P(2) C(41) 1.847(3) yes
C(1) C(2) 1.426(4) yes
C(1) C(5) 1.414(5) yes
C(1) C(6) 1.495(5) yes
C(2) C(3) 1.418(5) yes
C(2) C(7) 1.500(5) yes
C(3) C(4) 1.430(5) yes
C(3) C(8) 1.514(4) yes
C(4) C(5) 1.418(4) yes
C(4) C(9) 1.492(5) yes
C(5) C(10) 1.506(5) yes
C(11) C(12) 1.398(4) yes
C(11) C(16) 1.394(4) yes
C(12) C(13) 1.379(5) yes
C(13) C(14) 1.389(5) yes
C(14) C(15) 1.380(6) yes
C(15) C(16) 1.387(5) yes
C(17) C(18) 1.392(5) yes
C(17) C(22) 1.379(5) yes
C(18) C(19) 1.393(5) yes
C(19) C(20) 1.385(6) yes
C(20) C(21) 1.374(6) yes
C(21) C(22) 1.400(5) yes
C(23) C(24) 1.382(4) yes
C(23) C(28) 1.405(4) yes
C(24) C(25) 1.395(4) yes
C(25) C(26) 1.383(5) yes
C(26) C(27) 1.382(5) yes
C(27) C(28) 1.382(4) yes
C(29) C(30) 1.389(5) yes
C(29) C(34) 1.396(5) yes
C(30) C(31) 1.386(5) yes
C(31) C(32) 1.378(6) yes
C(32) C(33) 1.373(6) yes
C(33) C(34) 1.391(5) yes
C(35) C(36) 1.391(5) yes
C(35) C(40) 1.398(4) yes
C(36) C(37) 1.386(5) yes
C(37) C(38) 1.383(6) yes
C(38) C(39) 1.371(6) yes
C(39) C(40) 1.392(6) yes
C(41) C(42) 1.395(5) yes
C(41) C(46) 1.397(4) yes
C(42) C(43) 1.385(5) yes
C(43) C(44) 1.389(5) yes
C(44) C(45) 1.380(5) yes
C(45) C(46) 1.396(5) yes

loop_
_geom_contact_atom_site_label_1
_geom_contact_atom_site_label_2
_geom_contact_distance
_geom_contact_site_symmetry_2
W Ru 2.6106(3) .
Ru S(3) 2.5387(8) .
C(4) C(20) 3.592(5) 1_565
C(5) C(20) 3.341(4) 1_565
C(7) C(33) 3.548(6) 2_556
C(26) C(38) 3.412(6) 2_645
C(26) C(37) 3.484(6) 2_645
C(27) C(38) 3.384(6) 2_645

loop_
_geom_torsion_atom_site_label_1
_geom_torsion_atom_site_label_2
_geom_torsion_atom_site_label_3
_geom_torsion_atom_site_label_4
_geom_torsion
_geom_torsion_site_symmetry_1
_geom_torsion_site_symmetry_2
_geom_torsion_site_symmetry_3
_geom_torsion_site_symmetry_4
_geom_torsion_publ_flag
W Ru P(1) C(11) 28.0(1) 0_555 20_1 5_555 55_5 yes
W Ru P(1) C(17) -88.0(1) 0_555 20_1 5_555 55_5 yes
W Ru P(1) C(23) 147.0(1) 0_555 20_1 5_555 55_5 yes
W Ru P(2) C(29) 22.7(1) 0_555 20_1 5_555 55_5 yes
W Ru P(2) C(35) 146.9(1) 0_555 20_1 5_555 55_5 yes
W Ru P(2) C(41) -93.4(1) 0_555 20_1 5_555 55_5 yes
W S(1) Ru S(2) 45.43(2) 0_555 20_1 5_555 55_5 yes
W S(1) Ru S(3) -41.58(2) 0_555 20_1 5_555 55_5 yes
W S(1) Ru P(1) 37.5(2) 0_555 20_1 5_555 55_5 yes
W S(1) Ru P(2) -140.37(3) 0_555 20_1 5_555 55_5 yes
W S(2) Ru S(1) -45.50(2) 0_555 20_1 5_555 55_5 yes
W S(2) Ru S(3) 41.12(2) 0_555 20_1 5_555 55_5 yes
W S(2) Ru P(1) 133.41(3) 0_555 20_1 5_555 55_5 yes
W S(2) Ru P(2) -66.8(1) 0_555 20_1 5_555 55_5 yes
W S(3) Ru S(1) 42.15(2) 0_555 20_1 5_555 55_5 yes
W S(3) Ru S(2) -41.63(2) 0_555 20_1 5_555 55_5 yes
W S(3) Ru P(1) -130.06(3) 0_555 20_1 5_555 55_5 yes
W S(3) Ru P(2) 123.01(3) 0_555 20_1 5_555 55_5 yes
W C(1) C(2) C(3) 64.5(2) 0_555 20_1 5_555 55_5 yes
W C(1) C(2) C(7) -117.3(3) 0_555 20_1 5_555 55_5 yes
W C(1) C(5) C(4) -63.8(2) 0_555 20_1 5_555 55_5 yes
W C(1) C(5) C(10) 116.5(3) 0_555 20_1 5_555 55_5 yes
W C(2) C(1) C(5) -64.9(2) 0_555 20_1 5_555 55_5 yes
W C(2) C(1) C(6) 120.5(3) 0_555 20_1 5_555 55_5 yes
W C(2) C(3) C(4) 63.9(2) 0_555 20_1 5_555 55_5 yes
W C(2) C(3) C(8) -118.5(3) 0_555 20_1 5_555 55_5 yes
W C(3) C(2) C(1) -64.2(2) 0_555 20_1 5_555 55_5 yes
W C(3) C(2) C(7) 117.6(3) 0_555 20_1 5_555 55_5 yes
W C(3) C(4) C(5) 65.1(2) 0_555 20_1 5_555 55_5 yes
W C(3) C(4) C(9) -120.6(3) 0_555 20_1 5_555 55_5 yes
W C(4) C(3) C(2) -64.2(2) 0_555 20_1 5_555 55_5 yes
W C(4) C(3) C(8) 118.1(3) 0_555 20_1 5_555 55_5 yes
W C(4) C(5) C(1) 63.9(2) 0_555 20_1 5_555 55_5 yes
W C(4) C(5) C(10) -116.4(3) 0_555 20_1 5_555 55_5 yes
W C(5) C(1) C(2) 64.8(2) 0_555 20_1 5_555 55_5 yes
W C(5) C(1) C(6) -120.8(3) 0_555 20_1 5_555 55_5 yes
W C(5) C(4) C(3) -65.1(2) 0_555 20_1 5_555 55_5 yes
W C(5) C(4) C(9) 120.8(3) 0_555 20_1 5_555 55_5 yes
Ru W C(1) C(2) 123.2(2) 0_555 20_1 5_555 55_5 yes
Ru W C(1) C(5) -121.3(2) 0_555 20_1 5_555 55_5 yes
Ru W C(1) C(6) 2.3(4) 0_555 20_1 5_555 55_5 yes
Ru W C(2) C(1) -120.3(2) 0_555 20_1 5_555 55_5 yes
Ru W C(2) C(3) 123.6(2) 0_555 20_1 5_555 55_5 yes
Ru W C(2) C(7) 0.6(4) 0_555 20_1 5_555 55_5 yes
Ru W C(3) C(2) -121.8(2) 0_555 20_1 5_555 55_5 yes
Ru W C(3) C(4) 122.2(2) 0_555 20_1 5_555 55_5 yes
Ru W C(3) C(8) 1.6(4) 0_555 20_1 5_555 55_5 yes
Ru W C(4) C(3) -124.0(2) 0_555 20_1 5_555 55_5 yes
Ru W C(4) C(5) 120.7(2) 0_555 20_1 5_555 55_5 yes
Ru W C(4) C(9) -2.4(4) 0_555 20_1 5_555 55_5 yes
Ru W C(5) C(1) 120.5(2) 0_555 20_1 5_555 55_5 yes
Ru W C(5) C(4) -122.7(2) 0_555 20_1 5_555 55_5 yes
Ru W C(5) C(10) -2.2(4) 0_555 20_1 5_555 55_5 yes
Ru S(1) W S(2) -52.22(2) 0_555 20_1 5_555 55_5 yes
Ru S(1) W S(3) 50.41(2) 0_555 20_1 5_555 55_5 yes
Ru S(1) W C(1) -144.15(10) 0_555 20_1 5_555 55_5 yes
Ru S(1) W C(2) 168.8(2) 0_555 20_1 5_555 55_5 yes
Ru S(1) W C(3) 146.34(8) 0_555 20_1 5_555 55_5 yes
Ru S(1) W C(4) 169.43(8) 0_555 20_1 5_555 55_5 yes
Ru S(1) W C(5) -156.45(7) 0_555 20_1 5_555 55_5 yes
Ru S(2) W S(1) 52.56(3) 0_555 20_1 5_555 55_5 yes
Ru S(2) W S(3) -49.86(3) 0_555 20_1 5_555 55_5 yes
Ru S(2) W C(1) -177.73(9) 0_555 20_1 5_555 55_5 yes
Ru S(2) W C(2) -148.95(9) 0_555 20_1 5_555 55_5 yes
Ru S(2) W C(3) -155.2(1) 0_555 20_1 5_555 55_5 yes
Ru S(2) W C(4) 149.0(1) 0_555 20_1 5_555 55_5 yes
Ru S(2) W C(5) 151.08(9) 0_555 20_1 5_555 55_5 yes
Ru S(3) W S(1) -49.50(2) 0_555 20_1 5_555 55_5 yes
Ru S(3) W S(2) 48.68(3) 0_555 20_1 5_555 55_5 yes
Ru S(3) W C(1) 144.6(1) 0_555 20_1 5_555 55_5 yes
Ru S(3) W C(2) 158.39(9) 0_555 20_1 5_555 55_5 yes
Ru S(3) W C(3) -167.23(9) 0_555 20_1 5_555 55_5 yes
Ru S(3) W C(4) -145.58(10) 0_555 20_1 5_555 55_5 yes
Ru S(3) W C(5) -172.1(2) 0_555 20_1 5_555 55_5 yes
Ru P(1) C(11) C(12) -62.5(3) 0_555 20_1 5_555 55_5 yes
Ru P(1) C(11) C(16) 122.7(3) 0_555 20_1 5_555 55_5 yes
Ru P(1) C(17) C(18) 158.1(2) 0_555 20_1 5_555 55_5 yes
Ru P(1) C(17) C(22) -23.6(3) 0_555 20_1 5_555 55_5 yes
Ru P(1) C(23) C(24) 129.6(3) 0_555 20_1 5_555 55_5 yes
Ru P(1) C(23) C(28) -50.5(3) 0_555 20_1 5_555 55_5 yes
Ru P(2) C(29) C(30) -98.4(3) 0_555 20_1 5_555 55_5 yes
Ru P(2) C(29) C(34) 74.0(3) 0_555 20_1 5_555 55_5 yes
Ru P(2) C(35) C(36) 52.8(3) 0_555 20_1 5_555 55_5 yes
Ru P(2) C(35) C(40) -128.7(3) 0_555 20_1 5_555 55_5 yes
Ru P(2) C(41) C(42) 173.0(2) 0_555 20_1 5_555 55_5 yes
Ru P(2) C(41) C(46) -8.4(3) 0_555 20_1 5_555 55_5 yes
S(1) W Ru S(2) -115.79(3) 0_555 20_1 5_555 55_5 yes
S(1) W Ru S(3) 121.70(3) 0_555 20_1 5_555 55_5 yes
S(1) W Ru P(1) -174.35(3) 0_555 20_1 5_555 55_5 yes
S(1) W Ru P(2) 47.10(3) 0_555 20_1 5_555 55_5 yes
S(1) W C(1) C(2) -137.4(2) 0_555 20_1 5_555 55_5 yes
S(1) W C(1) C(5) -21.9(2) 0_555 20_1 5_555 55_5 yes
S(1) W C(1) C(6) 101.7(3) 0_555 20_1 5_555 55_5 yes
S(1) W C(2) C(1) 79.3(2) 0_555 20_1 5_555 55_5 yes
S(1) W C(2) C(3) -36.8(3) 0_555 20_1 5_555 55_5 yes
S(1) W C(2) C(7) -159.8(2) 0_555 20_1 5_555 55_5 yes
S(1) W C(3) C(2) 159.1(2) 0_555 20_1 5_555 55_5 yes
S(1) W C(3) C(4) 43.1(2) 0_555 20_1 5_555 55_5 yes
S(1) W C(3) C(8) -77.4(3) 0_555 20_1 5_555 55_5 yes
S(1) W C(4) C(3) -142.5(2) 0_555 20_1 5_555 55_5 yes
S(1) W C(4) C(5) 102.1(2) 0_555 20_1 5_555 55_5 yes
S(1) W C(4) C(9) -20.9(3) 0_555 20_1 5_555 55_5 yes
S(1) W C(5) C(1) 163.2(2) 0_555 20_1 5_555 55_5 yes
S(1) W C(5) C(4) -80.0(2) 0_555 20_1 5_555 55_5 yes
S(1) W C(5) C(10) 40.6(3) 0_555 20_1 5_555 55_5 yes
S(1) Ru W S(2) 115.79(3) 0_555 20_1 5_555 55_5 yes
S(1) Ru W S(3) -121.70(3) 0_555 20_1 5_555 55_5 yes
S(1) Ru W C(1) 120.2(2) 0_555 20_1 5_555 55_5 yes
S(1) Ru W C(2) -168.3(2) 0_555 20_1 5_555 55_5 yes
S(1) Ru W C(3) -95.2(2) 0_555 20_1 5_555 55_5 yes
S(1) Ru W C(4) -21.3(2) 0_555 20_1 5_555 55_5 yes
S(1) Ru W C(5) 50.2(2) 0_555 20_1 5_555 55_5 yes
S(1) Ru P(1) C(11) -6.3(2) 0_555 20_1 5_555 55_5 yes
S(1) Ru P(1) C(17) -122.3(2) 0_555 20_1 5_555 55_5 yes
S(1) Ru P(1) C(23) 112.8(2) 0_555 20_1 5_555 55_5 yes
S(1) Ru P(2) C(29) 58.3(1) 0_555 20_1 5_555 55_5 yes
S(1) Ru P(2) C(35) -177.4(1) 0_555 20_1 5_555 55_5 yes
S(1) Ru P(2) C(41) -57.7(1) 0_555 20_1 5_555 55_5 yes
S(2) W Ru S(3) -122.50(4) 0_555 20_1 5_555 55_5 yes
S(2) W Ru P(1) -58.55(3) 0_555 20_1 5_555 55_5 yes
S(2) W Ru P(2) 162.89(4) 0_555 20_1 5_555 55_5 yes
S(2) W C(1) C(2) 127.0(2) 0_555 20_1 5_555 55_5 yes
S(2) W C(1) C(5) -117.5(2) 0_555 20_1 5_555 55_5 yes
S(2) W C(1) C(6) 6.1(3) 0_555 20_1 5_555 55_5 yes
S(2) W C(2) C(1) -57.2(2) 0_555 20_1 5_555 55_5 yes
S(2) W C(2) C(3) -173.3(2) 0_555 20_1 5_555 55_5 yes
S(2) W C(2) C(7) 63.7(3) 0_555 20_1 5_555 55_5 yes
S(2) W C(3) C(2) 10.5(3) 0_555 20_1 5_555 55_5 yes
S(2) W C(3) C(4) -105.5(2) 0_555 20_1 5_555 55_5 yes
S(2) W C(3) C(8) 133.9(3) 0_555 20_1 5_555 55_5 yes
S(2) W C(4) C(3) 118.8(2) 0_555 20_1 5_555 55_5 yes
S(2) W C(4) C(5) 3.5(3) 0_555 20_1 5_555 55_5 yes
S(2) W C(4) C(9) -119.6(3) 0_555 20_1 5_555 55_5 yes
S(2) W C(5) C(1) 65.6(2) 0_555 20_1 5_555 55_5 yes
S(2) W C(5) C(4) -177.6(2) 0_555 20_1 5_555 55_5 yes
S(2) W C(5) C(10) -57.0(3) 0_555 20_1 5_555 55_5 yes
S(2) Ru W S(3) 122.50(4) 0_555 20_1 5_555 55_5 yes
S(2) Ru W C(1) 4.4(2) 0_555 20_1 5_555 55_5 yes
S(2) Ru W C(2) 75.9(2) 0_555 20_1 5_555 55_5 yes
S(2) Ru W C(3) 149.0(2) 0_555 20_1 5_555 55_5 yes
S(2) Ru W C(4) -137.1(2) 0_555 20_1 5_555 55_5 yes
S(2) Ru W C(5) -65.6(2) 0_555 20_1 5_555 55_5 yes
S(2) Ru P(1) C(11) -14.2(1) 0_555 20_1 5_555 55_5 yes
S(2) Ru P(1) C(17) -130.2(1) 0_555 20_1 5_555 55_5 yes
S(2) Ru P(1) C(23) 104.9(1) 0_555 20_1 5_555 55_5 yes
S(2) Ru P(2) C(29) 79.7(2) 0_555 20_1 5_555 55_5 yes
S(2) Ru P(2) C(35) -156.0(1) 0_555 20_1 5_555 55_5 yes
S(2) Ru P(2) C(41) -36.3(2) 0_555 20_1 5_555 55_5 yes
S(3) W Ru P(1) 63.95(3) 0_555 20_1 5_555 55_5 yes
S(3) W Ru P(2) -74.60(4) 0_555 20_1 5_555 55_5 yes
S(3) W C(1) C(2) 24.5(2) 0_555 20_1 5_555 55_5 yes
S(3) W C(1) C(5) 140.0(2) 0_555 20_1 5_555 55_5 yes
S(3) W C(1) C(6) -96.4(3) 0_555 20_1 5_555 55_5 yes
S(3) W C(2) C(1) -160.7(2) 0_555 20_1 5_555 55_5 yes
S(3) W C(2) C(3) 83.2(2) 0_555 20_1 5_555 55_5 yes
S(3) W C(2) C(7) -39.8(3) 0_555 20_1 5_555 55_5 yes
S(3) W C(3) C(2) -98.4(2) 0_555 20_1 5_555 55_5 yes
S(3) W C(3) C(4) 145.6(2) 0_555 20_1 5_555 55_5 yes
S(3) W C(3) C(8) 25.0(3) 0_555 20_1 5_555 55_5 yes
S(3) W C(4) C(3) -40.0(2) 0_555 20_1 5_555 55_5 yes
S(3) W C(4) C(5) -155.3(2) 0_555 20_1 5_555 55_5 yes
S(3) W C(4) C(9) 81.6(3) 0_555 20_1 5_555 55_5 yes
S(3) W C(5) C(1) -73.2(2) 0_555 20_1 5_555 55_5 yes
S(3) W C(5) C(4) 43.6(3) 0_555 20_1 5_555 55_5 yes
S(3) W C(5) C(10) 164.2(2) 0_555 20_1 5_555 55_5 yes
S(3) Ru W C(1) -118.1(2) 0_555 20_1 5_555 55_5 yes
S(3) Ru W C(2) -46.6(2) 0_555 20_1 5_555 55_5 yes
S(3) Ru W C(3) 26.5(2) 0_555 20_1 5_555 55_5 yes
S(3) Ru W C(4) 100.4(2) 0_555 20_1 5_555 55_5 yes
S(3) Ru W C(5) 171.9(2) 0_555 20_1 5_555 55_5 yes
S(3) Ru P(1) C(11) 72.4(1) 0_555 20_1 5_555 55_5 yes
S(3) Ru P(1) C(17) -43.6(1) 0_555 20_1 5_555 55_5 yes
S(3) Ru P(1) C(23) -168.5(1) 0_555 20_1 5_555 55_5 yes
S(3) Ru P(2) C(29) -26.6(1) 0_555 20_1 5_555 55_5 yes
S(3) Ru P(2) C(35) 97.6(1) 0_555 20_1 5_555 55_5 yes
S(3) Ru P(2) C(41) -142.7(1) 0_555 20_1 5_555 55_5 yes
P(1) Ru W C(1) -54.2(2) 0_555 20_1 5_555 55_5 yes
P(1) Ru W C(2) 17.4(2) 0_555 20_1 5_555 55_5 yes
P(1) Ru W C(3) 90.5(2) 0_555 20_1 5_555 55_5 yes
P(1) Ru W C(4) 164.4(2) 0_555 20_1 5_555 55_5 yes
P(1) Ru W C(5) -124.2(2) 0_555 20_1 5_555 55_5 yes
P(1) Ru P(2) C(29) -121.4(1) 0_555 20_1 5_555 55_5 yes
P(1) Ru P(2) C(35) 2.9(1) 0_555 20_1 5_555 55_5 yes
P(1) Ru P(2) C(41) 122.6(1) 0_555 20_1 5_555 55_5 yes
P(1) C(11) C(12) C(13) -173.4(3) 0_555 20_1 5_555 55_5 yes
P(1) C(11) C(16) C(15) 173.2(3) 0_555 20_1 5_555 55_5 yes
P(1) C(17) C(18) C(19) 177.3(2) 0_555 20_1 5_555 55_5 yes
P(1) C(17) C(22) C(21) -176.8(3) 0_555 20_1 5_555 55_5 yes
P(1) C(23) C(24) C(25) -178.4(3) 0_555 20_1 5_555 55_5 yes
P(1) C(23) C(28) C(27) -180.0(3) 0_555 20_1 5_555 55_5 yes
P(2) Ru W C(1) 167.3(2) 0_555 20_1 5_555 55_5 yes
P(2) Ru W C(2) -121.2(2) 0_555 20_1 5_555 55_5 yes
P(2) Ru W C(3) -48.1(2) 0_555 20_1 5_555 55_5 yes
P(2) Ru W C(4) 25.8(2) 0_555 20_1 5_555 55_5 yes
P(2) Ru W C(5) 97.3(2) 0_555 20_1 5_555 55_5 yes
P(2) Ru P(1) C(11) 171.5(1) 0_555 20_1 5_555 55_5 yes
P(2) Ru P(1) C(17) 55.5(1) 0_555 20_1 5_555 55_5 yes
P(2) Ru P(1) C(23) -69.4(1) 0_555 20_1 5_555 55_5 yes
P(2) C(29) C(30) C(31) 171.6(3) 0_555 20_1 5_555 55_5 yes
P(2) C(29) C(34) C(33) -172.8(3) 0_555 20_1 5_555 55_5 yes
P(2) C(35) C(36) C(37) 179.2(3) 0_555 20_1 5_555 55_5 yes
P(2) C(35) C(40) C(39) -179.6(3) 0_555 20_1 5_555 55_5 yes
P(2) C(41) C(42) C(43) -179.4(3) 0_555 20_1 5_555 55_5 yes
P(2) C(41) C(46) C(45) -179.8(3) 0_555 20_1 5_555 55_5 yes
C(1) W C(2) C(3) -116.1(3) 0_555 20_1 5_555 55_5 yes
C(1) W C(2) C(7) 120.9(4) 0_555 20_1 5_555 55_5 yes
C(1) W C(3) C(2) 37.3(2) 0_555 20_1 5_555 55_5 yes
C(1) W C(3) C(4) -78.6(2) 0_555 20_1 5_555 55_5 yes
C(1) W C(3) C(8) 160.8(4) 0_555 20_1 5_555 55_5 yes
C(1) W C(4) C(3) 78.6(2) 0_555 20_1 5_555 55_5 yes
C(1) W C(4) C(5) -36.8(2) 0_555 20_1 5_555 55_5 yes
C(1) W C(4) C(9) -159.8(3) 0_555 20_1 5_555 55_5 yes
C(1) W C(5) C(4) 116.8(3) 0_555 20_1 5_555 55_5 yes
C(1) W C(5) C(10) -122.7(4) 0_555 20_1 5_555 55_5 yes
C(1) C(2) W C(3) 116.1(3) 0_555 20_1 5_555 55_5 yes
C(1) C(2) W C(4) 78.6(2) 0_555 20_1 5_555 55_5 yes
C(1) C(2) W C(5) 37.3(2) 0_555 20_1 5_555 55_5 yes
C(1) C(2) C(3) C(4) -0.3(3) 0_555 20_1 5_555 55_5 yes
C(1) C(2) C(3) C(8) 177.3(3) 0_555 20_1 5_555 55_5 yes
C(1) C(5) W C(2) -37.7(2) 0_555 20_1 5_555 55_5 yes
C(1) C(5) W C(3) -78.9(2) 0_555 20_1 5_555 55_5 yes
C(1) C(5) W C(4) -116.8(3) 0_555 20_1 5_555 55_5 yes
C(1) C(5) C(4) C(3) -1.2(3) 0_555 20_1 5_555 55_5 yes
C(1) C(5) C(4) C(9) -175.3(3) 0_555 20_1 5_555 55_5 yes
C(2) W C(1) C(5) 115.5(3) 0_555 20_1 5_555 55_5 yes
C(2) W C(1) C(6) -120.9(4) 0_555 20_1 5_555 55_5 yes
C(2) W C(3) C(4) -116.0(3) 0_555 20_1 5_555 55_5 yes
C(2) W C(3) C(8) 123.4(4) 0_555 20_1 5_555 55_5 yes
C(2) W C(4) C(3) 37.1(2) 0_555 20_1 5_555 55_5 yes
C(2) W C(4) C(5) -78.2(2) 0_555 20_1 5_555 55_5 yes
C(2) W C(4) C(9) 158.7(3) 0_555 20_1 5_555 55_5 yes
C(2) W C(5) C(4) 79.1(2) 0_555 20_1 5_555 55_5 yes
C(2) W C(5) C(10) -160.3(3) 0_555 20_1 5_555 55_5 yes
C(2) C(1) W C(3) -37.1(2) 0_555 20_1 5_555 55_5 yes
C(2) C(1) W C(4) -78.7(2) 0_555 20_1 5_555 55_5 yes
C(2) C(1) W C(5) -115.5(3) 0_555 20_1 5_555 55_5 yes
C(2) C(1) C(5) C(4) 1.0(4) 0_555 20_1 5_555 55_5 yes
C(2) C(1) C(5) C(10) -178.7(3) 0_555 20_1 5_555 55_5 yes
C(2) C(3) W C(4) 116.0(3) 0_555 20_1 5_555 55_5 yes
C(2) C(3) W C(5) 78.5(2) 0_555 20_1 5_555 55_5 yes
C(2) C(3) C(4) C(5) 0.9(3) 0_555 20_1 5_555 55_5 yes
C(2) C(3) C(4) C(9) 175.2(3) 0_555 20_1 5_555 55_5 yes
C(3) W C(1) C(5) 78.5(2) 0_555 20_1 5_555 55_5 yes
C(3) W C(1) C(6) -158.0(4) 0_555 20_1 5_555 55_5 yes
C(3) W C(2) C(7) -123.0(4) 0_555 20_1 5_555 55_5 yes
C(3) W C(4) C(5) -115.3(3) 0_555 20_1 5_555 55_5 yes
C(3) W C(4) C(9) 121.6(4) 0_555 20_1 5_555 55_5 yes
C(3) W C(5) C(4) 37.8(2) 0_555 20_1 5_555 55_5 yes
C(3) W C(5) C(10) 158.4(3) 0_555 20_1 5_555 55_5 yes
C(3) C(2) W C(4) -37.5(2) 0_555 20_1 5_555 55_5 yes
C(3) C(2) W C(5) -78.8(2) 0_555 20_1 5_555 55_5 yes
C(3) C(2) C(1) C(5) -0.4(3) 0_555 20_1 5_555 55_5 yes
C(3) C(2) C(1) C(6) -175.0(3) 0_555 20_1 5_555 55_5 yes
C(3) C(4) W C(5) 115.3(3) 0_555 20_1 5_555 55_5 yes
C(3) C(4) C(5) C(10) 178.6(3) 0_555 20_1 5_555 55_5 yes
C(4) W C(1) C(5) 36.9(2) 0_555 20_1 5_555 55_5 yes
C(4) W C(1) C(6) 160.4(4) 0_555 20_1 5_555 55_5 yes
C(4) W C(2) C(7) -160.5(3) 0_555 20_1 5_555 55_5 yes
C(4) W C(3) C(8) -120.6(4) 0_555 20_1 5_555 55_5 yes
C(4) W C(5) C(10) 120.6(4) 0_555 20_1 5_555 55_5 yes
C(4) C(3) W C(5) -37.5(2) 0_555 20_1 5_555 55_5 yes
C(4) C(3) C(2) C(7) -178.4(3) 0_555 20_1 5_555 55_5 yes
C(4) C(5) C(1) C(6) 175.4(3) 0_555 20_1 5_555 55_5 yes
C(5) W C(1) C(6) 123.6(4) 0_555 20_1 5_555 55_5 yes
C(5) W C(2) C(7) 158.2(3) 0_555 20_1 5_555 55_5 yes
C(5) W C(3) C(8) -158.1(4) 0_555 20_1 5_555 55_5 yes
C(5) W C(4) C(9) -123.1(4) 0_555 20_1 5_555 55_5 yes
C(5) C(1) C(2) C(7) 177.7(3) 0_555 20_1 5_555 55_5 yes
C(5) C(4) C(3) C(8) -176.8(3) 0_555 20_1 5_555 55_5 yes
C(6) C(1) C(2) C(7) 3.2(5) 0_555 20_1 5_555 55_5 yes
C(6) C(1) C(5) C(10) -4.4(5) 0_555 20_1 5_555 55_5 yes
C(7) C(2) C(3) C(8) -0.8(5) 0_555 20_1 5_555 55_5 yes
C(8) C(3) C(4) C(9) -2.5(5) 0_555 20_1 5_555 55_5 yes
C(9) C(4) C(5) C(10) 4.4(5) 0_555 20_1 5_555 55_5 yes
C(11) P(1) C(17) C(18) 33.4(3) 0_555 20_1 5_555 55_5 yes
C(11) P(1) C(17) C(22) -148.3(3) 0_555 20_1 5_555 55_5 yes
C(11) P(1) C(23) C(24) -104.6(3) 0_555 20_1 5_555 55_5 yes
C(11) P(1) C(23) C(28) 75.4(3) 0_555 20_1 5_555 55_5 yes
C(11) C(12) C(13) C(14) -0.6(6) 0_555 20_1 5_555 55_5 yes
C(11) C(16) C(15) C(14) 0.2(6) 0_555 20_1 5_555 55_5 yes
C(12) C(11) P(1) C(17) 67.0(3) 0_555 20_1 5_555 55_5 yes
C(12) C(11) P(1) C(23) 170.5(3) 0_555 20_1 5_555 55_5 yes
C(12) C(11) C(16) C(15) -1.6(5) 0_555 20_1 5_555 55_5 yes
C(12) C(13) C(14) C(15) -0.8(6) 0_555 20_1 5_555 55_5 yes
C(13) C(12) C(11) C(16) 1.8(5) 0_555 20_1 5_555 55_5 yes
C(13) C(14) C(15) C(16) 1.0(6) 0_555 20_1 5_555 55_5 yes
C(16) C(11) P(1) C(17) -107.8(3) 0_555 20_1 5_555 55_5 yes
C(16) C(11) P(1) C(23) -4.4(3) 0_555 20_1 5_555 55_5 yes
C(17) P(1) C(23) C(24) -4.9(3) 0_555 20_1 5_555 55_5 yes
C(17) P(1) C(23) C(28) 175.1(3) 0_555 20_1 5_555 55_5 yes
C(17) C(18) C(19) C(20) -0.5(5) 0_555 20_1 5_555 55_5 yes
C(17) C(22) C(21) C(20) -0.4(5) 0_555 20_1 5_555 55_5 yes
C(18) C(17) P(1) C(23) -70.3(3) 0_555 20_1 5_555 55_5 yes
C(18) C(17) C(22) C(21) 1.5(5) 0_555 20_1 5_555 55_5 yes
C(18) C(19) C(20) C(21) 1.6(5) 0_555 20_1 5_555 55_5 yes
C(19) C(18) C(17) C(22) -1.1(5) 0_555 20_1 5_555 55_5 yes
C(19) C(20) C(21) C(22) -1.2(6) 0_555 20_1 5_555 55_5 yes
C(22) C(17) P(1) C(23) 108.0(3) 0_555 20_1 5_555 55_5 yes
C(23) C(24) C(25) C(26) -1.7(6) 0_555 20_1 5_555 55_5 yes
C(23) C(28) C(27) C(26) -1.5(6) 0_555 20_1 5_555 55_5 yes
C(24) C(23) C(28) C(27) 0.0(5) 0_555 20_1 5_555 55_5 yes
C(24) C(25) C(26) C(27) 0.1(6) 0_555 20_1 5_555 55_5 yes
C(25) C(24) C(23) C(28) 1.7(5) 0_555 20_1 5_555 55_5 yes
C(25) C(26) C(27) C(28) 1.5(6) 0_555 20_1 5_555 55_5 yes
C(29) P(2) C(35) C(36) 179.7(3) 0_555 20_1 5_555 55_5 yes
C(29) P(2) C(35) C(40) -1.8(4) 0_555 20_1 5_555 55_5 yes
C(29) P(2) C(41) C(42) 51.9(3) 0_555 20_1 5_555 55_5 yes
C(29) P(2) C(41) C(46) -129.5(3) 0_555 20_1 5_555 55_5 yes
C(29) C(30) C(31) C(32) 0.9(6) 0_555 20_1 5_555 55_5 yes
C(29) C(34) C(33) C(32) 1.3(7) 0_555 20_1 5_555 55_5 yes
C(30) C(29) P(2) C(35) 128.1(3) 0_555 20_1 5_555 55_5 yes
C(30) C(29) P(2) C(41) 27.6(3) 0_555 20_1 5_555 55_5 yes
C(30) C(29) C(34) C(33) -0.2(6) 0_555 20_1 5_555 55_5 yes
C(30) C(31) C(32) C(33) 0.3(7) 0_555 20_1 5_555 55_5 yes
C(31) C(30) C(29) C(34) -0.9(5) 0_555 20_1 5_555 55_5 yes
C(31) C(32) C(33) C(34) -1.4(7) 0_555 20_1 5_555 55_5 yes
C(34) C(29) P(2) C(35) -59.5(3) 0_555 20_1 5_555 55_5 yes
C(34) C(29) P(2) C(41) -160.1(3) 0_555 20_1 5_555 55_5 yes
C(35) P(2) C(41) C(42) -54.9(3) 0_555 20_1 5_555 55_5 yes
C(35) P(2) C(41) C(46) 123.7(3) 0_555 20_1 5_555 55_5 yes
C(35) C(36) C(37) C(38) 0.4(6) 0_555 20_1 5_555 55_5 yes
C(35) C(40) C(39) C(38) 0.8(6) 0_555 20_1 5_555 55_5 yes
C(36) C(35) P(2) C(41) -76.5(3) 0_555 20_1 5_555 55_5 yes
C(36) C(35) C(40) C(39) -1.2(6) 0_555 20_1 5_555 55_5 yes
C(36) C(37) C(38) C(39) -0.8(6) 0_555 20_1 5_555 55_5 yes
C(37) C(36) C(35) C(40) 0.6(6) 0_555 20_1 5_555 55_5 yes
C(37) C(38) C(39) C(40) 0.3(7) 0_555 20_1 5_555 55_5 yes
C(40) C(35) P(2) C(41) 101.9(3) 0_555 20_1 5_555 55_5 yes
C(41) C(42) C(43) C(44) -1.3(5) 0_555 20_1 5_555 55_5 yes
C(41) C(46) C(45) C(44) -0.2(5) 0_555 20_1 5_555 55_5 yes
C(42) C(41) C(46) C(45) -1.2(5) 0_555 20_1 5_555 55_5 yes
C(42) C(43) C(44) C(45) -0.1(5) 0_555 20_1 5_555 55_5 yes
C(43) C(42) C(41) C(46) 1.9(5) 0_555 20_1 5_555 55_5 yes
C(43) C(44) C(45) C(46) 0.9(5) 0_555 20_1 5_555 55_5 yes
C(43) C(44) C(45) C(46) 0.9(5) 0_555 20_1 5_555 55_5 yes
